data_1526244
loop_
_publ_author_name
'Hainz, M.'
'Boller, H.'

_publ_section_title
;
 Ga Mg Mo4 O7 and Fe2 Mo4 O7 - two low-valent molybdenum oxides with a
 fully ordered Sc0.75 Zn1.25 Mo4 O7 type structure
;
_journal_name_full 'Journal of Alloys Compd.'
_journal_page_first 132
_journal_page_last 135
_journal_volume 317
_journal_year 2001
_chemical_formula_sum 'Fe2 Mo4 O7'
_space_group_IT_number 74
_symmetry_space_group_name_Hall '-I 2b 2'
_symmetry_space_group_name_H-M 'I m m a'
_cell_angle_alpha 90
_cell_angle_beta 90
_cell_angle_gamma 90
_cell_formula_units_Z 4
_cell_length_a 6.018
_cell_length_b 5.782
_cell_length_c 16.901
_cell_volume 588.088
_citation_journal_id_ASTM JALCEU
_cod_data_source_file Hainz_JALCEU_2001_1207.cif
_cod_data_source_block Fe2Mo4O7
_cod_original_cell_volume 588.0884
_cod_database_code 1526244

loop_
_symmetry_equiv_pos_as_xyz
x,y,z
-x,-y+1/2,z
x,-y,-z
-x,y+1/2,-z
-x,-y,-z
x,y-1/2,-z
-x,y,z
x,-y-1/2,z
x+1/2,y+1/2,z+1/2
-x+1/2,-y+1,z+1/2
x+1/2,-y+1/2,-z+1/2
-x+1/2,y+1,-z+1/2
-x+1/2,-y+1/2,-z+1/2
x+1/2,y,-z+1/2
-x+1/2,y+1/2,z+1/2
x+1/2,-y,z+1/2

loop_
_atom_site_label
_atom_site_type_symbol
_atom_site_fract_x
_atom_site_fract_y
_atom_site_fract_z
_atom_site_occupancy
_atom_site_U_iso_or_equiv
Fe1 Fe+3 0 0.25 0.3074 1 0.0
O2 O-2 0.243 0.25 0.1179 1 0.0
Mo2 Mo+2 0.2312 0.25 0.99726 1 0.0
O4 O-2 0 0.521 0.2359 1 0.0
Mo1 Mo+2 0 0.0052 0.11108 1 0.0
Fe2 Fe+2 0.25 0.25 0.75 1 0.0
O3 O-2 0.244 0.25 0.8746 1 0.0
O1 O-2 0 0 0.5 1 0.0
